data_7118865
loop_
_publ_author_name
'Adonin, Sergey A.'
'Gorokh, Igor D.'
'Samsonenko, Denis G.'
'Sokolov, Maxim N.'
'Fedin, Vladimir P.'

_publ_section_title
;
 Bi(iii) polybromides: a new chapter in coordination chemistry of bismuth.
;
_journal_issue 28
_journal_name_full 'Chemical communications (Cambridge, England)'
_journal_page_first 5061
_journal_page_last 5063
_journal_paper_doi 10.1039/c6cc01704e
_journal_volume 52
_journal_year 2016
_chemical_formula_sum 'C18 H24 Bi2 Br11 N3'
_chemical_formula_weight 1579.37
_space_group_crystal_system monoclinic
_space_group_IT_number 14
_space_group_name_Hall '-P 2ybc'
_space_group_name_H-M_alt 'P 1 21/c 1'
_symmetry_space_group_name_Hall '-P 2ybc'
_symmetry_space_group_name_H-M 'P 1 21/c 1'
_atom_sites_solution_hydrogens geom
_atom_sites_solution_primary direct
_atom_sites_solution_secondary difmap
_audit_creation_method SHELXL-2014/7
_audit_update_record
;
2016-01-26 deposited with the CCDC.
2016-03-10 downloaded from the CCDC.
;
_cell_angle_alpha 90
_cell_angle_beta 97.093(3)
_cell_angle_gamma 90
_cell_formula_units_Z 8
_cell_length_a 9.5341(3)
_cell_length_b 21.4727(6)
_cell_length_c 35.0550(10)
_cell_measurement_reflns_used 8559
_cell_measurement_temperature 130(2)
_cell_measurement_theta_max 28.40
_cell_measurement_theta_min 3.56
_cell_volume 7121.6(4)
_computing_cell_refinement 'CrysAlisPro 1.171.38.41 (Rigaku OD, 2015)'
_computing_data_collection 'CrysAlisPro 1.171.38.41 (Rigaku OD, 2015)'
_computing_data_reduction 'CrysAlisPro 1.171.38.41 (Rigaku OD, 2015)'
_computing_molecular_graphics 'ShelXle (H\"ubschle, 2011)'
_computing_publication_material 'CIFTAB-2014 (Sheldrick, 2014)'
_computing_structure_refinement 'SHELXL-2014 (Sheldrick, 2014)'
_computing_structure_solution 'SHELXS-2014 (Sheldrick, 2014)'
_diffrn_ambient_temperature 130(2)
_diffrn_detector 'CCD plate'
_diffrn_detector_area_resol_mean 10.6168
_diffrn_detector_type AtlasS2
_diffrn_measured_fraction_theta_full 0.976
_diffrn_measured_fraction_theta_max 0.975
_diffrn_measurement_device 'four-circle diffractometer'
_diffrn_measurement_device_type 'New Xcalibur, AtlasS2'
_diffrn_measurement_method '\w scans'
_diffrn_radiation_monochromator graphite
_diffrn_radiation_probe x-ray
_diffrn_radiation_source 'fine-focus sealed tube'
_diffrn_radiation_type MoK\a
_diffrn_radiation_wavelength 0.71073
_diffrn_reflns_av_R_equivalents 0.0399
_diffrn_reflns_av_unetI/netI 0.0581
_diffrn_reflns_Laue_measured_fraction_full 0.976
_diffrn_reflns_Laue_measured_fraction_max 0.975
_diffrn_reflns_limit_h_max 11
_diffrn_reflns_limit_h_min -11
_diffrn_reflns_limit_k_max 26
_diffrn_reflns_limit_k_min -20
_diffrn_reflns_limit_l_max 42
_diffrn_reflns_limit_l_min -35
_diffrn_reflns_number 30674
_diffrn_reflns_point_group_measured_fraction_full 0.976
_diffrn_reflns_point_group_measured_fraction_max 0.975
_diffrn_reflns_theta_full 25.242
_diffrn_reflns_theta_max 25.681
_diffrn_reflns_theta_min 3.345
_diffrn_source 'sealed X-ray tube'
_exptl_absorpt_coefficient_mu 22.229
_exptl_absorpt_correction_T_max 1.00000
_exptl_absorpt_correction_T_min 0.41417
_exptl_absorpt_correction_type multi-scan
_exptl_absorpt_process_details
;
CrysAlisPro 1.171.38.41 (Rigaku Oxford Diffraction, 2015)
Empirical absorption correction using spherical harmonics,
implemented in SCALE3 ABSPACK scaling algorithm.
;
_exptl_crystal_colour orange
_exptl_crystal_density_diffrn 2.946
_exptl_crystal_description block
_exptl_crystal_F_000 5632
_exptl_crystal_size_max 0.200
_exptl_crystal_size_mid 0.140
_exptl_crystal_size_min 0.100
_refine_diff_density_max 2.464
_refine_diff_density_min -3.986
_refine_diff_density_rms 0.253
_refine_ls_extinction_method none
_refine_ls_goodness_of_fit_ref 1.036
_refine_ls_hydrogen_treatment constr
_refine_ls_matrix_type full
_refine_ls_number_parameters 624
_refine_ls_number_reflns 13202
_refine_ls_number_restraints 140
_refine_ls_restrained_S_all 1.038
_refine_ls_R_factor_all 0.0761
_refine_ls_R_factor_gt 0.0496
_refine_ls_shift/su_max 0.002
_refine_ls_shift/su_mean 0.000
_refine_ls_structure_factor_coef Fsqd
_refine_ls_weighting_details 'w=1/[\s^2^(Fo^2^)+(0.0373P)^2^+94.2001P] where P=(Fo^2^+2Fc^2^)/3'
_refine_ls_weighting_scheme calc
_refine_ls_wR_factor_gt 0.1039
_refine_ls_wR_factor_ref 0.1185
_reflns_Friedel_coverage 0.000
_reflns_number_gt 9787
_reflns_number_total 13202
_reflns_threshold_expression 'I > 2\s(I)'
_cod_data_source_file c6cc01704e2.cif
_cod_data_source_block 2
_cod_depositor_comments 'Adding full bibliography for 7118864--7118867.cif.'
_cod_database_code 7118865
_shelx_shelxl_version_number 2014/7
_shelx_space_group_comment
;
The symmetry employed for this shelxl refinement is uniquely defined
by the following loop, which should always be used as a source of
symmetry information in preference to the above space-group names.
They are only intended as comments.
;
_shelx_estimated_absorpt_t_min 0.095
_shelx_estimated_absorpt_t_max 0.215

loop_
_space_group_symop_operation_xyz
'x, y, z'
'-x, y+1/2, -z+1/2'
'-x, -y, -z'
'x, -y-1/2, z-1/2'

loop_
_atom_site_label
_atom_site_type_symbol
_atom_site_fract_x
_atom_site_fract_y
_atom_site_fract_z
_atom_site_U_iso_or_equiv
_atom_site_adp_type
_atom_site_occupancy
_atom_site_site_symmetry_order
_atom_site_calc_flag
_atom_site_refinement_flags_posn
_atom_site_refinement_flags_adp
_atom_site_refinement_flags_occupancy
Bi1 Bi 0.09984(5) 0.15164(2) 0.59729(2) 0.03028(12) Uani 1 1 d . . .
Bi2 Bi 0.03105(7) 0.33357(2) 0.59084(2) 0.04435(15) Uani 1 1 d . . .
Br11 Br 0.30356(14) 0.08815(6) 0.56796(4) 0.0400(3) Uani 1 1 d . . .
Br12 Br -0.11918(13) 0.07787(6) 0.56326(4) 0.0397(3) Uani 1 1 d . . .
Br13 Br 0.13252(14) 0.08179(7) 0.66228(4) 0.0483(4) Uani 1 1 d . . .
Br14 Br 0.04939(13) 0.23692(5) 0.52840(3) 0.0293(3) Uani 1 1 d . . .
Br15 Br 0.28814(16) 0.25961(7) 0.62883(4) 0.0491(4) Uani 1 1 d . . .
Br16 Br -0.12401(15) 0.23628(6) 0.62767(4) 0.0423(3) Uani 1 1 d . . .
Br17 Br 0.19676(13) 0.41206(6) 0.55324(3) 0.0346(3) Uani 1 1 d . . .
Br18 Br -0.21541(14) 0.37319(6) 0.54981(4) 0.0414(3) Uani 1 1 d . . .
Br19 Br 0.00889(18) 0.41555(7) 0.64853(4) 0.0530(4) Uani 1 1 d . . .
Bi3 Bi 0.54782(5) 0.15651(2) 0.34050(2) 0.02550(11) Uani 1 1 d . . .
Bi4 Bi 0.60936(5) 0.33770(2) 0.35080(2) 0.02834(12) Uani 1 1 d . . .
Br21 Br 0.72730(13) 0.08011(5) 0.30681(3) 0.0338(3) Uani 1 1 d . . .
Br22 Br 0.31091(13) 0.10154(6) 0.30169(3) 0.0377(3) Uani 1 1 d . . .
Br23 Br 0.55261(13) 0.07464(5) 0.40122(3) 0.0323(3) Uani 1 1 d . . .
Br24 Br 0.58214(14) 0.25186(5) 0.28099(3) 0.0327(3) Uani 1 1 d . . .
Br25 Br 0.78357(19) 0.22748(7) 0.38556(5) 0.0660(5) Uani 1 1 d . . .
Br26 Br 0.37318(14) 0.25372(5) 0.37387(3) 0.0335(3) Uani 1 1 d . . .
Br27 Br 0.83283(14) 0.40270(6) 0.33033(4) 0.0402(3) Uani 1 1 d . . .
Br28 Br 0.42268(13) 0.41730(6) 0.30979(3) 0.0325(3) Uani 1 1 d . . .
Br29 Br 0.61414(14) 0.40281(6) 0.41695(3) 0.0410(3) Uani 1 1 d . . .
Br1 Br 0.13879(13) 0.47495(6) 0.27273(3) 0.0326(3) Uani 1 1 d . . .
Br2 Br -0.06132(13) 0.52234(6) 0.24090(3) 0.0342(3) Uani 1 1 d . . .
Br3 Br 0.60179(13) 0.02234(6) 0.51573(3) 0.0370(3) Uani 1 1 d . . .
Br4 Br 0.4128(2) 0.53018(9) 0.48305(5) 0.0307(6) Uani 0.593(3) 1 d . . P
Br5 Br 0.4117(3) 0.47334(13) 0.51328(8) 0.0300(9) Uani 0.407(3) 1 d . . P
N1 N 0.5061(12) 0.4580(5) 0.1673(3) 0.043(3) Uani 1 1 d . . .
H1 H 0.4371 0.4811 0.1558 0.052 Uiso 1 1 calc R U .
C11 C 0.6118(14) 0.4413(6) 0.1482(4) 0.038(3) Uani 1 1 d . . .
H11 H 0.6100 0.4535 0.1221 0.046 Uiso 1 1 calc R U .
C12 C 0.7221(13) 0.4074(6) 0.1650(3) 0.034(3) Uani 1 1 d . . .
H12 H 0.7986 0.3974 0.1511 0.041 Uiso 1 1 calc R U .
C13 C 0.7229(12) 0.3872(5) 0.2027(3) 0.029(3) Uani 1 1 d . . .
C14 C 0.6094(13) 0.4057(6) 0.2220(3) 0.036(3) Uani 1 1 d . . .
H14 H 0.6069 0.3939 0.2480 0.043 Uiso 1 1 calc R U .
C15 C 0.5024(14) 0.4408(6) 0.2034(4) 0.041(3) Uani 1 1 d . . .
H15 H 0.4250 0.4528 0.2165 0.050 Uiso 1 1 calc R U .
C16 C 0.8405(13) 0.3484(6) 0.2220(3) 0.033(3) Uani 1 1 d . . .
H16A H 0.8035 0.3195 0.2399 0.049 Uiso 1 1 calc R U .
H16B H 0.9117 0.3755 0.2361 0.049 Uiso 1 1 calc R U .
H16C H 0.8837 0.3248 0.2025 0.049 Uiso 1 1 calc R U .
N2 N 0.6311(15) 0.5395(6) 0.3497(4) 0.065(3) Uani 1 1 d . U .
H2 H 0.6991 0.5147 0.3598 0.078 Uiso 1 1 calc R U .
C21 C 0.6319(17) 0.5591(7) 0.3140(4) 0.058(3) Uani 1 1 d . U .
H21 H 0.7056 0.5466 0.2997 0.069 Uiso 1 1 calc R U .
C22 C 0.5257(17) 0.5977(7) 0.2974(4) 0.056(3) Uani 1 1 d . U .
H22 H 0.5250 0.6111 0.2716 0.067 Uiso 1 1 calc R U .
C23 C 0.4196(18) 0.6169(7) 0.3187(4) 0.059(3) Uani 1 1 d . U .
C24 C 0.4236(18) 0.5952(7) 0.3562(4) 0.059(3) Uani 1 1 d . U .
H24 H 0.3528 0.6072 0.3716 0.071 Uiso 1 1 calc R U .
C25 C 0.5314(19) 0.5560(7) 0.3708(5) 0.065(3) Uani 1 1 d . U .
H25 H 0.5343 0.5406 0.3963 0.079 Uiso 1 1 calc R U .
C26 C 0.296(2) 0.6569(9) 0.3000(5) 0.090(5) Uani 1 1 d . U .
H26A H 0.2863 0.6515 0.2720 0.135 Uiso 1 1 calc R U .
H26B H 0.3145 0.7008 0.3063 0.135 Uiso 1 1 calc R U .
H26C H 0.2085 0.6439 0.3097 0.135 Uiso 1 1 calc R U .
N4 N -0.0776(12) 0.0559(5) 0.4025(4) 0.050(3) Uani 1 1 d . . .
H4 H -0.1512 0.0366 0.3902 0.059 Uiso 1 1 calc R U .
C41 C 0.0263(15) 0.0724(7) 0.3828(4) 0.048(4) Uani 1 1 d . . .
H41 H 0.0201 0.0640 0.3560 0.058 Uiso 1 1 calc R U .
C42 C 0.1438(13) 0.1018(6) 0.4014(3) 0.035(3) Uani 1 1 d . . .
H42 H 0.2189 0.1140 0.3876 0.042 Uiso 1 1 calc R U .
C43 C 0.1517(12) 0.1137(5) 0.4408(3) 0.028(3) Uani 1 1 d . . .
C44 C 0.0392(13) 0.0949(6) 0.4594(4) 0.035(3) Uani 1 1 d . . .
H44 H 0.0426 0.1015 0.4863 0.042 Uiso 1 1 calc R U .
C45 C -0.0766(13) 0.0669(6) 0.4398(4) 0.043(3) Uani 1 1 d . . .
H45 H -0.1550 0.0556 0.4526 0.052 Uiso 1 1 calc R U .
C46 C 0.2767(13) 0.1474(6) 0.4605(3) 0.035(3) Uani 1 1 d . . .
H46A H 0.2451 0.1792 0.4776 0.053 Uiso 1 1 calc R U .
H46B H 0.3281 0.1674 0.4413 0.053 Uiso 1 1 calc R U .
H46C H 0.3391 0.1178 0.4756 0.053 Uiso 1 1 calc R U .
N5 N 0.6442(18) 0.2033(8) 0.5364(4) 0.090(4) Uani 1 1 d D U .
H5 H 0.7028 0.1772 0.5495 0.108 Uiso 1 1 calc R U .
C51 C 0.5512(18) 0.2306(8) 0.5567(5) 0.085(4) Uani 1 1 d D U .
H51 H 0.5499 0.2210 0.5832 0.101 Uiso 1 1 calc R U .
C52 C 0.4586(19) 0.2724(8) 0.5386(4) 0.078(4) Uani 1 1 d D U .
H52 H 0.3925 0.2946 0.5516 0.093 Uiso 1 1 calc R U .
C53 C 0.4679(17) 0.2806(7) 0.4991(4) 0.070(4) Uani 1 1 d D U .
C54 C 0.5723(18) 0.2484(9) 0.4830(6) 0.084(4) Uani 1 1 d D U .
H54 H 0.5773 0.2563 0.4566 0.101 Uiso 1 1 calc R U .
C55 C 0.663(2) 0.2094(10) 0.4990(5) 0.090(4) Uiso 1 1 d D U .
H55 H 0.7318 0.1882 0.4866 0.108 Uiso 1 1 calc R U .
C56 C 0.367(2) 0.3211(9) 0.4774(6) 0.094(6) Uani 1 1 d . U .
H56A H 0.2790 0.3214 0.4892 0.142 Uiso 1 1 calc R U .
H56B H 0.3482 0.3060 0.4509 0.142 Uiso 1 1 calc R U .
H56C H 0.4056 0.3634 0.4775 0.142 Uiso 1 1 calc R U .
N3 N -0.0573(11) 0.3689(5) 0.4670(3) 0.043(3) Uani 1 1 d . . .
H3 H -0.1097 0.3546 0.4841 0.051 Uiso 1 1 calc R U .
C31 C 0.0017(19) 0.3294(7) 0.4458(4) 0.060(4) Uani 1 1 d . . .
H31 H -0.0122 0.2860 0.4488 0.072 Uiso 1 1 calc R U .
C32 C 0.083(2) 0.3506(7) 0.4194(4) 0.070(5) Uani 1 1 d . . .
H32 H 0.1227 0.3219 0.4031 0.084 Uiso 1 1 calc R U .
C33 C 0.1101(15) 0.4143(6) 0.4161(3) 0.044(3) Uani 1 1 d . . .
C34 C 0.0439(13) 0.4542(6) 0.4386(3) 0.035(3) Uani 1 1 d . . .
H34 H 0.0568 0.4979 0.4368 0.042 Uiso 1 1 calc R U .
C35 C -0.0413(13) 0.4302(6) 0.4638(3) 0.037(3) Uani 1 1 d . . .
H35 H -0.0891 0.4576 0.4792 0.044 Uiso 1 1 calc R U .
C36 C 0.205(2) 0.4396(9) 0.3889(5) 0.086(6) Uani 1 1 d . . .
H36A H 0.2113 0.4097 0.3680 0.129 Uiso 1 1 calc R U .
H36B H 0.3000 0.4464 0.4027 0.129 Uiso 1 1 calc R U .
H36C H 0.1675 0.4792 0.3781 0.129 Uiso 1 1 calc R U .
N6 N 0.1948(17) 0.2571(7) 0.2186(4) 0.105(4) Uani 1 1 d D U .
H6 H 0.2402 0.2607 0.1983 0.126 Uiso 1 1 calc R U .
C61 C 0.1027(19) 0.2100(7) 0.2213(5) 0.100(5) Uani 1 1 d D U .
H61 H 0.0841 0.1824 0.2001 0.120 Uiso 1 1 calc R U .
C62 C 0.0353(19) 0.1997(7) 0.2526(5) 0.094(4) Uani 1 1 d D U .
H62 H -0.0269 0.1655 0.2541 0.113 Uiso 1 1 calc R U .
C63 C 0.0629(18) 0.2420(7) 0.2818(4) 0.094(4) Uani 1 1 d D U .
C64 C 0.1547(17) 0.2901(7) 0.2804(4) 0.080(4) Uani 1 1 d D U .
H64 H 0.1762 0.3174 0.3016 0.096 Uiso 1 1 calc R U .
C65 C 0.2151(19) 0.2977(7) 0.2471(4) 0.099(4) Uani 1 1 d D U .
H65 H 0.2731 0.3331 0.2445 0.119 Uiso 1 1 calc R U .
C66 C 0.001(2) 0.2348(11) 0.3178(5) 0.111(7) Uani 1 1 d D U .
H66A H -0.0810 0.2070 0.3136 0.166 Uiso 1 1 calc R U .
H66B H -0.0292 0.2756 0.3263 0.166 Uiso 1 1 calc R U .
H66C H 0.0715 0.2171 0.3375 0.166 Uiso 1 1 calc R U .

loop_
_atom_site_aniso_label
_atom_site_aniso_U_11
_atom_site_aniso_U_22
_atom_site_aniso_U_33
_atom_site_aniso_U_23
_atom_site_aniso_U_13
_atom_site_aniso_U_12
Bi1 0.0442(3) 0.0246(2) 0.0227(2) 0.00913(19) 0.0069(2) 0.0058(2)
Bi2 0.0901(4) 0.0254(2) 0.0188(2) 0.0014(2) 0.0118(2) 0.0079(3)
Br11 0.0463(7) 0.0381(7) 0.0370(7) 0.0057(6) 0.0108(6) 0.0084(6)
Br12 0.0350(7) 0.0316(7) 0.0506(8) 0.0085(6) -0.0015(6) 0.0034(6)
Br13 0.0512(8) 0.0584(9) 0.0370(7) 0.0325(7) 0.0127(6) 0.0145(7)
Br14 0.0442(7) 0.0257(6) 0.0187(5) 0.0050(5) 0.0062(5) 0.0050(5)
Br15 0.0688(9) 0.0493(8) 0.0271(7) 0.0128(6) -0.0022(6) -0.0108(7)
Br16 0.0652(9) 0.0347(7) 0.0306(7) 0.0104(6) 0.0209(6) 0.0018(7)
Br17 0.0444(7) 0.0318(6) 0.0283(6) 0.0036(5) 0.0076(5) 0.0017(6)
Br18 0.0492(8) 0.0369(7) 0.0414(7) 0.0001(6) 0.0188(6) -0.0037(6)
Br19 0.0906(11) 0.0446(8) 0.0253(6) -0.0103(6) 0.0137(7) 0.0027(8)
Bi3 0.0360(2) 0.0188(2) 0.0205(2) 0.00242(18) -0.00105(18) -0.00026(19)
Bi4 0.0432(3) 0.0230(2) 0.0186(2) -0.00005(18) 0.00291(19) -0.0001(2)
Br21 0.0390(7) 0.0252(6) 0.0368(7) -0.0007(5) 0.0024(5) 0.0042(6)
Br22 0.0442(7) 0.0337(7) 0.0324(7) -0.0043(6) -0.0063(5) -0.0025(6)
Br23 0.0401(7) 0.0280(6) 0.0279(6) 0.0109(5) 0.0010(5) -0.0023(6)
Br24 0.0553(8) 0.0227(6) 0.0208(6) 0.0027(5) 0.0078(5) 0.0047(6)
Br25 0.0899(12) 0.0306(7) 0.0633(10) 0.0151(7) -0.0474(9) -0.0134(8)
Br26 0.0526(8) 0.0256(6) 0.0241(6) -0.0022(5) 0.0118(5) -0.0047(6)
Br27 0.0490(8) 0.0320(7) 0.0418(7) 0.0026(6) 0.0148(6) -0.0035(6)
Br28 0.0439(7) 0.0283(6) 0.0254(6) -0.0003(5) 0.0051(5) 0.0043(6)
Br29 0.0509(8) 0.0482(8) 0.0232(6) -0.0123(6) 0.0018(5) -0.0048(7)
Br1 0.0431(7) 0.0287(6) 0.0261(6) 0.0037(5) 0.0042(5) 0.0054(6)
Br2 0.0429(7) 0.0302(6) 0.0290(6) 0.0010(5) 0.0022(5) 0.0053(6)
Br3 0.0374(7) 0.0368(7) 0.0375(7) 0.0043(6) 0.0072(5) -0.0019(6)
Br4 0.0365(12) 0.0325(11) 0.0219(10) 0.0043(9) -0.0011(8) 0.0083(9)
Br5 0.0336(16) 0.0236(15) 0.0351(17) 0.0018(13) 0.0135(12) -0.0049(13)
N1 0.055(7) 0.047(7) 0.029(6) 0.007(5) 0.008(5) 0.004(6)
C11 0.048(8) 0.033(7) 0.033(7) -0.004(6) 0.002(6) 0.001(6)
C12 0.043(7) 0.041(7) 0.020(6) -0.005(6) 0.010(5) 0.002(6)
C13 0.041(7) 0.020(6) 0.024(6) -0.005(5) 0.002(5) -0.007(5)
C14 0.049(8) 0.034(7) 0.029(6) -0.003(6) 0.017(6) -0.001(6)
C15 0.040(7) 0.044(8) 0.041(8) 0.005(7) 0.008(6) 0.018(7)
C16 0.042(7) 0.030(7) 0.027(6) 0.001(5) 0.010(5) 0.008(6)
N2 0.089(7) 0.044(6) 0.058(6) 0.007(5) -0.005(6) -0.004(6)
C21 0.077(7) 0.044(6) 0.054(6) -0.007(6) 0.014(6) 0.006(6)
C22 0.081(7) 0.044(6) 0.047(6) 0.004(6) 0.021(6) 0.010(6)
C23 0.089(7) 0.044(6) 0.048(6) 0.013(5) 0.029(6) 0.012(6)
C24 0.091(8) 0.045(6) 0.046(6) 0.004(6) 0.023(6) -0.004(6)
C25 0.094(8) 0.049(7) 0.051(7) 0.004(6) 0.003(6) -0.013(6)
C26 0.119(13) 0.076(11) 0.085(11) 0.037(9) 0.060(10) 0.038(10)
N4 0.041(7) 0.045(7) 0.061(8) -0.003(6) -0.001(6) -0.008(6)
C41 0.061(9) 0.053(9) 0.030(7) 0.005(7) -0.002(7) 0.008(8)
C42 0.035(7) 0.036(7) 0.033(7) 0.010(6) -0.002(6) 0.000(6)
C43 0.033(6) 0.023(6) 0.028(6) -0.001(5) 0.004(5) 0.000(5)
C44 0.036(7) 0.034(7) 0.037(7) 0.004(6) 0.014(6) 0.006(6)
C45 0.029(7) 0.031(7) 0.071(10) 0.007(7) 0.013(7) 0.000(6)
C46 0.048(8) 0.027(6) 0.033(7) 0.013(6) 0.012(6) 0.003(6)
N5 0.110(7) 0.080(7) 0.077(7) 0.018(6) -0.005(6) -0.017(6)
C51 0.101(8) 0.074(8) 0.070(8) 0.026(7) -0.024(7) -0.027(7)
C52 0.086(8) 0.064(7) 0.071(7) 0.024(7) -0.041(7) -0.029(7)
C53 0.071(7) 0.056(7) 0.072(7) 0.027(6) -0.035(6) -0.029(6)
C54 0.079(7) 0.081(7) 0.088(7) 0.001(7) -0.011(6) -0.018(6)
C56 0.108(13) 0.076(11) 0.098(12) -0.018(11) 0.009(11) -0.014(11)
N3 0.052(7) 0.048(7) 0.026(6) 0.018(6) -0.004(5) -0.011(6)
C31 0.111(14) 0.039(8) 0.028(7) 0.007(7) -0.001(8) -0.014(9)
C32 0.136(16) 0.036(8) 0.042(9) -0.002(7) 0.029(10) 0.030(10)
C33 0.063(9) 0.042(8) 0.031(7) 0.009(6) 0.026(6) 0.025(7)
C34 0.048(8) 0.021(6) 0.036(7) 0.000(6) 0.006(6) -0.004(6)
C35 0.040(7) 0.041(8) 0.032(7) 0.003(6) 0.013(6) 0.001(6)
C36 0.101(14) 0.098(14) 0.073(12) 0.030(11) 0.065(11) 0.027(12)
N6 0.126(9) 0.082(8) 0.094(8) -0.016(7) -0.035(8) 0.034(7)
C61 0.126(10) 0.064(8) 0.095(8) -0.021(8) -0.045(8) 0.027(7)
C62 0.127(10) 0.056(7) 0.086(8) -0.023(7) -0.043(8) 0.038(7)
C63 0.121(9) 0.068(7) 0.081(8) -0.012(7) -0.035(8) 0.048(7)
C64 0.108(9) 0.060(7) 0.061(7) -0.021(7) -0.036(7) 0.039(7)
C65 0.121(9) 0.081(8) 0.082(8) -0.020(8) -0.044(8) 0.040(8)
C66 0.110(13) 0.110(13) 0.106(13) 0.021(12) -0.010(12) 0.053(12)

loop_
_atom_type_symbol
_atom_type_description
_atom_type_scat_dispersion_real
_atom_type_scat_dispersion_imag
_atom_type_scat_source
C C 0.0033 0.0016 'International Tables Vol C Tables 4.2.6.8 and 6.1.1.4'
H H 0.0000 0.0000 'International Tables Vol C Tables 4.2.6.8 and 6.1.1.4'
N N 0.0061 0.0033 'International Tables Vol C Tables 4.2.6.8 and 6.1.1.4'
Br Br -0.2901 2.4595 'International Tables Vol C Tables 4.2.6.8 and 6.1.1.4'
Bi Bi -4.1077 10.2566 'International Tables Vol C Tables 4.2.6.8 and 6.1.1.4'

loop_
_geom_angle_atom_site_label_1
_geom_angle_atom_site_label_2
_geom_angle_atom_site_label_3
_geom_angle
_geom_angle_site_symmetry_1
_geom_angle_site_symmetry_3
_geom_angle_publ_flag
Br11 Bi1 Br12 95.01(4) . . yes
Br11 Bi1 Br13 91.57(4) . . yes
Br11 Bi1 Br14 93.04(4) . . yes
Br11 Bi1 Br15 95.95(4) . . yes
Br11 Bi1 Br16 174.47(4) . . yes
Br12 Bi1 Br14 88.01(4) . . yes
Br12 Bi1 Br15 165.41(4) . . yes
Br12 Bi1 Br16 88.21(4) . . yes
Br13 Bi1 Br12 92.74(4) . . yes
Br13 Bi1 Br14 175.25(4) . . yes
Br13 Bi1 Br15 96.56(4) . . yes
Br13 Bi1 Br16 92.77(4) . . yes
Br14 Bi1 Br15 81.82(3) . . yes
Br14 Bi1 Br16 82.56(3) . . yes
Br15 Bi1 Br16 80.15(4) . . yes
Br14 Bi2 Br15 81.13(4) . . yes
Br16 Bi2 Br14 84.72(4) . . yes
Br16 Bi2 Br15 81.99(4) . . yes
Br17 Bi2 Br14 89.18(3) . . yes
Br17 Bi2 Br15 92.84(4) . . yes
Br17 Bi2 Br16 172.54(4) . . yes
Br18 Bi2 Br14 87.46(4) . . yes
Br18 Bi2 Br15 166.77(4) . . yes
Br18 Bi2 Br16 90.35(4) . . yes
Br18 Bi2 Br17 93.68(4) . . yes
Br19 Bi2 Br14 177.23(4) . . yes
Br19 Bi2 Br15 98.25(5) . . yes
Br19 Bi2 Br16 92.52(4) . . yes
Br19 Bi2 Br17 93.55(4) . . yes
Br19 Bi2 Br18 92.83(5) . . yes
Bi1 Br14 Bi2 81.71(3) . . yes
Bi1 Br15 Bi2 80.45(4) . . yes
Bi2 Br16 Bi1 82.00(3) . . yes
Br21 Bi3 Br22 92.76(4) . . yes
Br21 Bi3 Br23 89.96(4) . . yes
Br21 Bi3 Br24 88.92(4) . . yes
Br21 Bi3 Br25 93.66(5) . . yes
Br21 Bi3 Br26 172.60(4) . . yes
Br22 Bi3 Br23 92.44(4) . . yes
Br22 Bi3 Br24 95.92(4) . . yes
Br22 Bi3 Br25 173.48(5) . . yes
Br22 Bi3 Br26 91.72(4) . . yes
Br23 Bi3 Br24 171.61(4) . . yes
Br23 Bi3 Br25 88.71(4) . . yes
Br23 Bi3 Br26 95.73(4) . . yes
Br24 Bi3 Br25 83.06(4) . . yes
Br24 Bi3 Br26 84.76(3) . . yes
Br26 Bi3 Br25 81.77(5) . . yes
Br24 Bi4 Br25 80.80(4) . . yes
Br24 Bi4 Br26 82.17(3) . . yes
Br25 Bi4 Br26 79.65(4) . . yes
Br27 Bi4 Br24 95.18(4) . . yes
Br27 Bi4 Br25 95.61(5) . . yes
Br27 Bi4 Br26 174.87(4) . . yes
Br27 Bi4 Br28 91.19(4) . . yes
Br28 Bi4 Br24 88.32(3) . . yes
Br28 Bi4 Br25 167.63(4) . . yes
Br28 Bi4 Br26 93.12(4) . . yes
Br29 Bi4 Br24 172.69(4) . . yes
Br29 Bi4 Br25 96.18(5) . . yes
Br29 Bi4 Br26 90.75(4) . . yes
Br29 Bi4 Br27 91.73(4) . . yes
Br29 Bi4 Br28 93.92(4) . . yes
Bi3 Br24 Bi4 81.89(3) . . yes
Bi3 Br25 Bi4 81.29(4) . . yes
Bi3 Br26 Bi4 81.10(3) . . yes
Br5 Br4 Br4 44.27(11) 3_666 3_666 ?
Br5 Br4 Br4 45.89(12) . 3_666 ?
Br5 Br4 Br5 90.16(16) . 3_666 ?
Br4 Br5 Br4 89.84(16) . 3_666 ?
Br4 Br5 Br5 44.11(12) 3_666 3_666 ?
Br4 Br5 Br5 45.73(12) . 3_666 ?
C11 N1 H1 119.4 . . ?
C15 N1 H1 119.4 . . ?
C15 N1 C11 121.2(12) . . ?
N1 C11 H11 119.2 . . ?
N1 C11 C12 121.6(12) . . ?
C12 C11 H11 119.2 . . ?
C11 C12 H12 120.2 . . ?
C11 C12 C13 119.6(11) . . ?
C13 C12 H12 120.2 . . ?
C12 C13 C14 117.1(11) . . ?
C12 C13 C16 121.3(10) . . ?
C14 C13 C16 121.6(10) . . ?
C13 C14 H14 119.9 . . ?
C15 C14 C13 120.2(11) . . ?
C15 C14 H14 119.9 . . ?
N1 C15 C14 120.2(11) . . ?
N1 C15 H15 119.9 . . ?
C14 C15 H15 119.9 . . ?
C13 C16 H16A 109.5 . . ?
C13 C16 H16B 109.5 . . ?
C13 C16 H16C 109.5 . . ?
H16A C16 H16B 109.5 . . ?
H16A C16 H16C 109.5 . . ?
H16B C16 H16C 109.5 . . ?
C21 N2 H2 118.9 . . ?
C25 N2 H2 118.9 . . ?
C25 N2 C21 122.2(15) . . ?
N2 C21 H21 120.0 . . ?
N2 C21 C22 120.0(14) . . ?
C22 C21 H21 120.0 . . ?
C21 C22 H22 120.1 . . ?
C21 C22 C23 119.8(14) . . ?
C23 C22 H22 120.1 . . ?
C22 C23 C26 120.4(13) . . ?
C24 C23 C22 118.1(15) . . ?
C24 C23 C26 121.4(14) . . ?
C23 C24 H24 120.5 . . ?
C25 C24 C23 119.1(15) . . ?
C25 C24 H24 120.5 . . ?
N2 C25 C24 120.9(15) . . ?
N2 C25 H25 119.5 . . ?
C24 C25 H25 119.5 . . ?
C23 C26 H26A 109.5 . . ?
C23 C26 H26B 109.5 . . ?
C23 C26 H26C 109.5 . . ?
H26A C26 H26B 109.5 . . ?
H26A C26 H26C 109.5 . . ?
H26B C26 H26C 109.5 . . ?
C41 N4 H4 118.3 . . ?
C41 N4 C45 123.4(12) . . ?
C45 N4 H4 118.3 . . ?
N4 C41 H41 120.3 . . ?
N4 C41 C42 119.4(12) . . ?
C42 C41 H41 120.3 . . ?
C41 C42 H42 120.2 . . ?
C41 C42 C43 119.6(12) . . ?
C43 C42 H42 120.2 . . ?
C42 C43 C46 119.3(10) . . ?
C44 C43 C42 117.6(11) . . ?
C44 C43 C46 123.0(10) . . ?
C43 C44 H44 119.5 . . ?
C45 C44 C43 121.1(12) . . ?
C45 C44 H44 119.5 . . ?
N4 C45 C44 118.8(12) . . ?
N4 C45 H45 120.6 . . ?
C44 C45 H45 120.6 . . ?
C43 C46 H46A 109.5 . . ?
C43 C46 H46B 109.5 . . ?
C43 C46 H46C 109.5 . . ?
H46A C46 H46B 109.5 . . ?
H46A C46 H46C 109.5 . . ?
H46B C46 H46C 109.5 . . ?
C51 N5 H5 114.7 . . ?
C51 N5 C55 130.5(19) . . ?
C55 N5 H5 114.7 . . ?
N5 C51 H51 120.9 . . ?
N5 C51 C52 118.2(17) . . ?
C52 C51 H51 120.9 . . ?
C51 C52 H52 122.4 . . ?
C51 C52 C53 115.2(17) . . ?
C53 C52 H52 122.4 . . ?
C52 C53 C56 118.3(16) . . ?
C54 C53 C52 118.1(17) . . ?
C54 C53 C56 123.6(16) . . ?
C53 C54 H54 115.6 . . ?
C55 C54 C53 128.8(19) . . ?
C55 C54 H54 115.6 . . ?
N5 C55 H55 125.5 . . ?
C54 C55 N5 109.0(19) . . ?
C54 C55 H55 125.5 . . ?
C53 C56 H56A 109.5 . . ?
C53 C56 H56B 109.5 . . ?
C53 C56 H56C 109.5 . . ?
H56A C56 H56B 109.5 . . ?
H56A C56 H56C 109.5 . . ?
H56B C56 H56C 109.5 . . ?
C31 N3 H3 118.8 . . ?
C31 N3 C35 122.3(12) . . ?
C35 N3 H3 118.8 . . ?
N3 C31 H31 120.1 . . ?
N3 C31 C32 119.7(14) . . ?
C32 C31 H31 120.1 . . ?
C31 C32 H32 119.7 . . ?
C31 C32 C33 120.6(13) . . ?
C33 C32 H32 119.7 . . ?
C32 C33 C36 122.6(13) . . ?
C34 C33 C32 117.4(12) . . ?
C34 C33 C36 120.0(13) . . ?
C33 C34 H34 120.4 . . ?
C33 C34 C35 119.3(12) . . ?
C35 C34 H34 120.4 . . ?
N3 C35 C34 120.5(12) . . ?
N3 C35 H35 119.7 . . ?
C34 C35 H35 119.7 . . ?
C33 C36 H36A 109.5 . . ?
C33 C36 H36B 109.5 . . ?
C33 C36 H36C 109.5 . . ?
H36A C36 H36B 109.5 . . ?
H36A C36 H36C 109.5 . . ?
H36B C36 H36C 109.5 . . ?
C61 N6 H6 120.8 . . ?
C65 N6 H6 120.8 . . ?
C65 N6 C61 118.4(11) . . ?
N6 C61 H61 118.0 . . ?
N6 C61 C62 123.9(14) . . ?
C62 C61 H61 118.0 . . ?
C61 C62 H62 122.3 . . ?
C61 C62 C63 115.5(14) . . ?
C63 C62 H62 122.3 . . ?
C62 C63 C66 121.0(16) . . ?
C64 C63 C62 122.8(11) . . ?
C64 C63 C66 116.2(16) . . ?
C63 C64 H64 121.2 . . ?
C63 C64 C65 117.5(13) . . ?
C65 C64 H64 121.2 . . ?
N6 C65 C64 121.7(13) . . ?
N6 C65 H65 119.1 . . ?
C64 C65 H65 119.1 . . ?
C63 C66 H66A 109.5 . . ?
C63 C66 H66B 109.5 . . ?
C63 C66 H66C 109.5 . . ?
H66A C66 H66B 109.5 . . ?
H66A C66 H66C 109.5 . . ?
H66B C66 H66C 109.5 . . ?

loop_
_geom_bond_atom_site_label_1
_geom_bond_atom_site_label_2
_geom_bond_distance
_geom_bond_site_symmetry_2
_geom_bond_publ_flag
Bi1 Br11 2.6799(13) . yes
Bi1 Br12 2.7709(14) . yes
Bi1 Br13 2.7133(12) . yes
Bi1 Br14 3.0215(11) . yes
Bi1 Br15 3.0545(15) . yes
Bi1 Br16 3.0909(14) . yes
Bi2 Br14 3.0369(12) . yes
Bi2 Br15 3.0818(16) . yes
Bi2 Br16 2.9475(13) . yes
Bi2 Br17 2.7547(13) . yes
Bi2 Br18 2.7350(15) . yes
Bi2 Br19 2.7088(13) . yes
Bi3 Br21 2.7411(12) . yes
Bi3 Br22 2.7546(13) . yes
Bi3 Br23 2.7565(11) . yes
Bi3 Br24 2.9697(12) . yes
Bi3 Br25 2.9988(15) . yes
Bi3 Br26 2.9965(12) . yes
Bi4 Br24 3.0489(12) . yes
Bi4 Br25 3.0570(15) . yes
Bi4 Br26 3.0702(13) . yes
Bi4 Br27 2.7167(13) . yes
Bi4 Br28 2.7429(13) . yes
Bi4 Br29 2.7034(12) . yes
Br1 Br2 2.3227(17) . yes
Br3 Br3 2.318(3) 3_656 yes
Br4 Br4 2.317(4) 3_666 yes
Br4 Br5 1.617(3) . ?
Br4 Br5 1.664(3) 3_666 ?
Br5 Br4 1.664(3) 3_666 ?
Br5 Br5 2.324(5) 3_666 yes
N1 H1 0.8800 . ?
N1 C11 1.326(15) . ?
N1 C15 1.324(15) . ?
C11 H11 0.9500 . ?
C11 C12 1.354(17) . ?
C12 H12 0.9500 . ?
C12 C13 1.391(15) . ?
C13 C14 1.402(15) . ?
C13 C16 1.489(16) . ?
C14 H14 0.9500 . ?
C14 C15 1.366(17) . ?
C15 H15 0.9500 . ?
C16 H16A 0.9800 . ?
C16 H16B 0.9800 . ?
C16 H16C 0.9800 . ?
N2 H2 0.8800 . ?
N2 C21 1.323(18) . ?
N2 C25 1.32(2) . ?
C21 H21 0.9500 . ?
C21 C22 1.38(2) . ?
C22 H22 0.9500 . ?
C22 C23 1.392(19) . ?
C23 C24 1.392(19) . ?
C23 C26 1.54(2) . ?
C24 H24 0.9500 . ?
C24 C25 1.38(2) . ?
C25 H25 0.9500 . ?
C26 H26A 0.9800 . ?
C26 H26B 0.9800 . ?
C26 H26C 0.9800 . ?
N4 H4 0.8800 . ?
N4 C41 1.325(17) . ?
N4 C45 1.328(17) . ?
C41 H41 0.9500 . ?
C41 C42 1.380(18) . ?
C42 H42 0.9500 . ?
C42 C43 1.395(16) . ?
C43 C44 1.382(15) . ?
C43 C46 1.490(17) . ?
C44 H44 0.9500 . ?
C44 C45 1.367(18) . ?
C45 H45 0.9500 . ?
C46 H46A 0.9800 . ?
C46 H46B 0.9800 . ?
C46 H46C 0.9800 . ?
N5 H5 0.8800 . ?
N5 C51 1.340(9) . ?
N5 C55 1.349(8) . ?
C51 H51 0.9500 . ?
C51 C52 1.36(2) . ?
C52 H52 0.9500 . ?
C52 C53 1.409(9) . ?
C53 C54 1.387(9) . ?
C53 C56 1.44(2) . ?
C54 H54 0.9500 . ?
C54 C55 1.28(2) . ?
C55 H55 0.9500 . ?
C56 H56A 0.9800 . ?
C56 H56B 0.9800 . ?
C56 H56C 0.9800 . ?
N3 H3 0.8800 . ?
N3 C31 1.300(18) . ?
N3 C35 1.332(16) . ?
C31 H31 0.9500 . ?
C31 C32 1.36(2) . ?
C32 H32 0.9500 . ?
C32 C33 1.40(2) . ?
C33 C34 1.371(16) . ?
C33 C36 1.498(18) . ?
C34 H34 0.9500 . ?
C34 C35 1.371(16) . ?
C35 H35 0.9500 . ?
C36 H36A 0.9800 . ?
C36 H36B 0.9800 . ?
C36 H36C 0.9800 . ?
N6 H6 0.8800 . ?
N6 C61 1.350(9) . ?
N6 C65 1.324(9) . ?
C61 H61 0.9500 . ?
C61 C62 1.354(10) . ?
C62 H62 0.9500 . ?
C62 C63 1.370(9) . ?
C63 C64 1.358(9) . ?
C63 C66 1.467(9) . ?
C64 H64 0.9500 . ?
C64 C65 1.372(9) . ?
C65 H65 0.9500 . ?
C66 H66A 0.9800 . ?
C66 H66B 0.9800 . ?
C66 H66C 0.9800 . ?
